data_4121845
loop_
_publ_author_name
'Quan, Yangjian'
'Qiu, Zaozao'
'Xie, Zuowei'

_publ_section_title
;
 Transition-Metal-Mediated Three-Component Cascade Cyclization: Selective
 Cage B-C(sp(2)) Coupling of Carborane with Aromatics and Synthesis of
 Carborane-Fused Tricyclics.
;
_journal_issue 21
_journal_name_full 'Journal of the American Chemical Society'
_journal_page_first 7599
_journal_page_last 7602
_journal_paper_doi 10.1021/ja503489b
_journal_volume 136
_journal_year 2014
_chemical_formula_sum 'C20 H36 B10 O Si'
_chemical_formula_weight 428.68
_chemical_name_systematic
; 
 ? 
;
_space_group_IT_number 19
_symmetry_cell_setting orthorhombic
_symmetry_space_group_name_Hall 'P 2ac 2ab'
_symmetry_space_group_name_H-M 'P 21 21 21'
_atom_sites_solution_hydrogens geom
_atom_sites_solution_primary direct
_atom_sites_solution_secondary difmap
_audit_creation_method SHELXL-97
_cell_angle_alpha 90.00
_cell_angle_beta 90.00
_cell_angle_gamma 90.00
_cell_formula_units_Z 4
_cell_length_a 9.6641(8)
_cell_length_b 11.7306(9)
_cell_length_c 21.7302(18)
_cell_measurement_reflns_used 456
_cell_measurement_temperature 173(2)
_cell_measurement_theta_max 15
_cell_measurement_theta_min 15
_cell_volume 2463.5(3)
_computing_cell_refinement 'BRUKER KAPPA APEXII DUO DIFFRACTOMETER'
_computing_data_collection 'BRUKER KAPPA APEXII DUO DIFFRACTOMETER'
_computing_data_reduction 'BRUKER KAPPA APEXII DUO DIFFRACTOMETER'
_computing_molecular_graphics 'SIEMENS SHELXTL'
_computing_publication_material 'SIEMENS SHELXTL'
_computing_structure_refinement 'SHELXL-97 (Sheldrick, 2008)'
_computing_structure_solution 'SHELXS-97 (Sheldrick, 2008)'
_diffrn_ambient_temperature 173(2)
_diffrn_measured_fraction_theta_full 0.999
_diffrn_measured_fraction_theta_max 0.999
_diffrn_measurement_device_type 'BRUKER KAPPA APEXII DUO DIFFRACTOMETER'
_diffrn_measurement_method 'PHI & OMEGA SCAN'
_diffrn_radiation_monochromator graphite
_diffrn_radiation_source 'fine-focus sealed tube'
_diffrn_radiation_type MoK\a
_diffrn_radiation_wavelength 0.71073
_diffrn_reflns_av_R_equivalents 0.0911
_diffrn_reflns_av_sigmaI/netI 0.0757
_diffrn_reflns_limit_h_max 11
_diffrn_reflns_limit_h_min -11
_diffrn_reflns_limit_k_max 13
_diffrn_reflns_limit_k_min -14
_diffrn_reflns_limit_l_max 26
_diffrn_reflns_limit_l_min -26
_diffrn_reflns_number 20012
_diffrn_reflns_theta_full 25.25
_diffrn_reflns_theta_max 25.25
_diffrn_reflns_theta_min 1.87
_exptl_absorpt_coefficient_mu 0.107
_exptl_absorpt_correction_T_max 0.6734
_exptl_absorpt_correction_T_min 0.5663
_exptl_absorpt_correction_type multi-scan
_exptl_crystal_colour colouless
_exptl_crystal_density_diffrn 1.156
_exptl_crystal_density_method 'not measured'
_exptl_crystal_description block
_exptl_crystal_F_000 912
_exptl_crystal_size_max 0.50
_exptl_crystal_size_mid 0.30
_exptl_crystal_size_min 0.30
_refine_diff_density_max 0.842
_refine_diff_density_min -0.664
_refine_diff_density_rms 0.076
_refine_ls_abs_structure_details 'Flack H D (1983), Acta Cryst. A39, 876-881'
_refine_ls_abs_structure_Flack 0.00
_refine_ls_extinction_method none
_refine_ls_goodness_of_fit_ref 1.044
_refine_ls_hydrogen_treatment riding
_refine_ls_matrix_type full
_refine_ls_number_parameters 289
_refine_ls_number_reflns 4463
_refine_ls_number_restraints 0
_refine_ls_restrained_S_all 1.044
_refine_ls_R_factor_all 0.0770
_refine_ls_R_factor_gt 0.0711
_refine_ls_shift/su_max 0.006
_refine_ls_shift/su_mean 0.000
_refine_ls_structure_factor_coef Fsqd
_refine_ls_weighting_details 'calc w=1/[\s^2^(Fo^2^)+(0.0979P)^2^+2.2804P] where P=(Fo^2^+2Fc^2^)/3'
_refine_ls_weighting_scheme calc
_refine_ls_wR_factor_gt 0.1834
_refine_ls_wR_factor_ref 0.1899
_reflns_number_gt 4093
_reflns_number_total 4463
_reflns_threshold_expression >2sigma(I)
_cod_data_source_file ja503489b_si_002.cif
_cod_data_source_block 5ai-2&#x00A1;&#x00AF;
_cod_depositor_comments
;
The following automatic conversions were performed:

'_symmetry_cell_setting' value 'Orthorhombic' changed to
'orthorhombic' according to
/usr/data/users/saulius/crontab/automatic-downloads/rss-feeds/ACS/lib/dictionaries/cif_core.dic
dictionary named 'cif_core.dic' version 2.4.2 from 2011-04-26.

Automatic conversion script
Id: cif_fix_values 2281 2013-09-26 08:29:07Z andrius 

 Adding full bibliography for 4121842--4121847.cif.
;
_cod_original_sg_symbol_H-M P2(1)2(1)2(1)
_cod_database_code 4121845

loop_
_symmetry_equiv_pos_as_xyz
'x, y, z'
'-x+1/2, -y, z+1/2'
'-x, y+1/2, -z+1/2'
'x+1/2, -y+1/2, -z'

loop_
_atom_site_label
_atom_site_type_symbol
_atom_site_fract_x
_atom_site_fract_y
_atom_site_fract_z
_atom_site_U_iso_or_equiv
_atom_site_adp_type
_atom_site_occupancy
_atom_site_symmetry_multiplicity
_atom_site_calc_flag
_atom_site_refinement_flags
O1 O 0.7425(3) 1.4079(2) 0.20179(12) 0.0371(6) Uani 1 1 d .
Si1 Si 1.26247(10) 1.12758(8) 0.06021(4) 0.0267(3) Uani 1 1 d .
C1 C 0.9546(4) 0.7877(3) 0.1433(2) 0.0406(10) Uani 1 1 d .
C2 C 0.9302(4) 0.9144(3) 0.11525(17) 0.0263(8) Uani 1 1 d .
C11 C 1.1101(5) 0.7621(5) 0.1337(3) 0.074(2) Uani 1 1 d .
H11A H 1.1534 0.7852 0.1736 0.089 Uiso 1 1 calc R
C12 C 1.1516(6) 0.6524(6) 0.1262(5) 0.111(3) Uani 1 1 d .
H12A H 1.1037 0.6212 0.0896 0.133 Uiso 1 1 calc R
H12B H 1.1197 0.6082 0.1623 0.133 Uiso 1 1 calc R
C13 C 1.3081(5) 0.6311(4) 0.1182(3) 0.0657(17) Uani 1 1 d .
H13A H 1.3461 0.6853 0.0877 0.079 Uiso 1 1 calc R
H13B H 1.3559 0.6442 0.1579 0.079 Uiso 1 1 calc R
C14 C 1.3332(6) 0.5145(5) 0.0977(2) 0.0555(13) Uani 1 1 d .
H14A H 1.2725 0.4976 0.0621 0.067 Uiso 1 1 calc R
H14B H 1.3088 0.4611 0.1312 0.067 Uiso 1 1 calc R
C15 C 1.4840(6) 0.4954(4) 0.0791(2) 0.0621(15) Uani 1 1 d .
H15A H 1.4962 0.4163 0.0656 0.093 Uiso 1 1 calc R
H15B H 1.5443 0.5105 0.1144 0.093 Uiso 1 1 calc R
H15C H 1.5080 0.5470 0.0453 0.093 Uiso 1 1 calc R
C16 C 1.1618(4) 0.8545(3) 0.0872(2) 0.0442(11) Uani 1 1 d .
H16A H 1.2588 0.8757 0.0964 0.053 Uiso 1 1 calc R
H16B H 1.1573 0.8249 0.0446 0.053 Uiso 1 1 calc R
C17 C 1.0669(4) 0.9585(3) 0.09426(17) 0.0289(8) Uani 1 1 d .
C18 C 1.0928(4) 1.0712(3) 0.09365(15) 0.0253(7) Uani 1 1 d .
C19 C 1.3679(4) 1.0172(4) 0.0191(2) 0.0379(9) Uani 1 1 d .
H19A H 1.4528 1.0521 0.0033 0.057 Uiso 1 1 calc R
H19B H 1.3142 0.9859 -0.0152 0.057 Uiso 1 1 calc R
H19C H 1.3917 0.9557 0.0478 0.057 Uiso 1 1 calc R
C20 C 1.3710(4) 1.1861(4) 0.1245(2) 0.0389(9) Uani 1 1 d .
H20A H 1.4583 1.2153 0.1078 0.058 Uiso 1 1 calc R
H20B H 1.3904 1.1255 0.1543 0.058 Uiso 1 1 calc R
H20C H 1.3210 1.2482 0.1449 0.058 Uiso 1 1 calc R
C21 C 1.2251(5) 1.2359(4) -0.00092(17) 0.0378(9) Uani 1 1 d .
H21A H 1.3124 1.2645 -0.0179 0.057 Uiso 1 1 calc R
H21B H 1.1727 1.2993 0.0170 0.057 Uiso 1 1 calc R
H21C H 1.1706 1.2004 -0.0338 0.057 Uiso 1 1 calc R
C22 C 0.9899(3) 1.1532(3) 0.12091(15) 0.0244(7) Uani 1 1 d .
C23 C 1.0225(4) 1.2714(3) 0.12084(16) 0.0277(8) Uani 1 1 d .
H23A H 1.1059 1.2953 0.1016 0.033 Uiso 1 1 calc R
C24 C 0.9392(4) 1.3529(3) 0.14727(17) 0.0299(8) Uani 1 1 d .
H24A H 0.9646 1.4311 0.1455 0.036 Uiso 1 1 calc R
C25 C 0.8175(4) 1.3205(3) 0.17663(17) 0.0282(8) Uani 1 1 d .
C26 C 0.7819(4) 1.2060(3) 0.17933(15) 0.0272(8) Uani 1 1 d .
H26A H 0.6992 1.1839 0.1998 0.033 Uiso 1 1 calc R
C27 C 0.8667(4) 1.1219(3) 0.15208(15) 0.0250(7) Uani 1 1 d .
C28 C 0.6141(4) 1.3810(4) 0.23060(19) 0.0386(9) Uani 1 1 d .
H28A H 0.5717 1.4509 0.2465 0.058 Uiso 1 1 calc R
H28B H 0.6303 1.3279 0.2646 0.058 Uiso 1 1 calc R
H28C H 0.5520 1.3457 0.2005 0.058 Uiso 1 1 calc R
B3 B 0.8609(6) 0.8006(4) 0.0761(2) 0.0386(11) Uani 1 1 d .
H3 H 0.8958 0.7685 0.0301 0.046 Uiso 1 1 calc R
B4 B 0.8095(5) 0.7073(4) 0.1357(2) 0.0418(12) Uani 1 1 d .
H4 H 0.8097 0.6126 0.1290 0.050 Uiso 1 1 calc R
B5 B 0.8536(5) 0.7669(4) 0.2072(2) 0.0397(11) Uani 1 1 d .
H5 H 0.8821 0.7108 0.2470 0.048 Uiso 1 1 calc R
B6 B 0.9354(5) 0.9004(4) 0.1948(2) 0.0352(11) Uani 1 1 d .
H6 H 1.0177 0.9327 0.2266 0.042 Uiso 1 1 calc R
B7 B 0.7697(4) 0.9311(4) 0.08389(17) 0.0279(9) Uani 1 1 d .
H7 H 0.7428 0.9846 0.0429 0.034 Uiso 1 1 calc R
B8 B 0.6860(5) 0.7994(4) 0.0986(2) 0.0359(10) Uani 1 1 d .
H8 H 0.6025 0.7657 0.0678 0.043 Uiso 1 1 calc R
B9 B 0.6811(5) 0.7799(4) 0.1804(2) 0.0334(10) Uani 1 1 d .
H9 H 0.5935 0.7337 0.2031 0.040 Uiso 1 1 calc R
B10 B 0.7622(5) 0.8996(4) 0.21612(19) 0.0338(9) Uani 1 1 d .
H10 H 0.7281 0.9323 0.2621 0.041 Uiso 1 1 calc R
B11 B 0.8213(4) 0.9942(4) 0.15547(17) 0.0243(8) Uani 1 1 d .
B12 B 0.6595(4) 0.9195(4) 0.14836(19) 0.0277(9) Uani 1 1 d .
H12 H 0.5582 0.9657 0.1503 0.033 Uiso 1 1 calc R

loop_
_atom_site_aniso_label
_atom_site_aniso_U_11
_atom_site_aniso_U_22
_atom_site_aniso_U_33
_atom_site_aniso_U_23
_atom_site_aniso_U_13
_atom_site_aniso_U_12
O1 0.0317(14) 0.0364(14) 0.0432(14) -0.0106(11) 0.0056(13) 0.0015(13)
Si1 0.0238(5) 0.0302(5) 0.0261(4) 0.0012(4) 0.0033(4) -0.0017(4)
C1 0.031(2) 0.031(2) 0.060(3) 0.020(2) 0.019(2) 0.0064(16)
C2 0.0266(18) 0.0231(17) 0.0292(18) 0.0062(14) 0.0050(15) 0.0033(14)
C11 0.042(3) 0.050(3) 0.128(5) 0.051(3) 0.042(3) 0.018(2)
C12 0.051(3) 0.078(4) 0.204(9) 0.097(5) 0.052(5) 0.028(3)
C13 0.032(2) 0.045(3) 0.120(5) 0.026(3) 0.018(3) 0.007(2)
C14 0.067(3) 0.069(3) 0.031(2) 0.002(2) 0.001(2) -0.029(3)
C15 0.095(4) 0.038(3) 0.054(3) -0.002(2) 0.026(3) 0.003(3)
C16 0.035(2) 0.031(2) 0.067(3) 0.019(2) 0.021(2) 0.0083(18)
C17 0.0235(18) 0.032(2) 0.0317(19) 0.0075(15) 0.0086(15) 0.0049(15)
C18 0.0235(17) 0.0314(19) 0.0211(16) 0.0052(15) -0.0014(14) -0.0033(15)
C19 0.034(2) 0.038(2) 0.042(2) -0.0034(18) 0.0151(18) 0.0004(18)
C20 0.035(2) 0.039(2) 0.043(2) -0.0014(18) -0.0103(18) 0.0009(18)
C21 0.043(2) 0.041(2) 0.0298(17) 0.0107(16) 0.0096(18) -0.0032(19)
C22 0.0230(16) 0.0313(19) 0.0188(15) 0.0006(13) -0.0027(13) -0.0001(14)
C23 0.0262(18) 0.0294(19) 0.0275(17) 0.0049(15) -0.0004(15) -0.0025(15)
C24 0.0291(18) 0.0282(19) 0.0325(18) -0.0014(15) -0.0029(16) -0.0035(15)
C25 0.0289(19) 0.0318(19) 0.0240(17) -0.0053(15) 0.0003(14) 0.0005(15)
C26 0.0258(19) 0.0356(19) 0.0201(15) -0.0019(14) 0.0026(14) -0.0031(15)
C27 0.0262(17) 0.0306(18) 0.0184(15) 0.0000(14) -0.0011(13) -0.0002(15)
C28 0.030(2) 0.044(2) 0.042(2) -0.0059(19) 0.0071(17) 0.0053(18)
B3 0.052(3) 0.023(2) 0.040(3) -0.0001(18) 0.015(2) -0.008(2)
B4 0.044(3) 0.028(2) 0.054(3) 0.004(2) 0.021(2) -0.0042(19)
B5 0.029(2) 0.043(3) 0.047(3) 0.023(2) 0.008(2) 0.001(2)
B6 0.029(2) 0.049(3) 0.027(2) 0.0174(18) -0.0021(17) -0.002(2)
B7 0.031(2) 0.031(2) 0.0217(17) -0.0034(16) -0.0056(17) -0.0005(18)
B8 0.036(2) 0.037(2) 0.035(2) -0.001(2) 0.0028(19) -0.0109(19)
B9 0.028(2) 0.037(2) 0.035(2) 0.012(2) 0.0038(18) -0.0042(18)
B10 0.030(2) 0.046(3) 0.0255(18) 0.0037(17) 0.0033(18) -0.005(2)
B11 0.0227(18) 0.031(2) 0.0187(18) -0.0007(16) 0.0005(14) 0.0002(16)
B12 0.0227(19) 0.031(2) 0.030(2) 0.0039(17) 0.0031(17) -0.0035(17)

loop_
_atom_type_symbol
_atom_type_description
_atom_type_scat_dispersion_real
_atom_type_scat_dispersion_imag
_atom_type_scat_source
C C 0.0033 0.0016 'International Tables Vol C Tables 4.2.6.8 and 6.1.1.4'
H H 0.0000 0.0000 'International Tables Vol C Tables 4.2.6.8 and 6.1.1.4'
B B 0.0013 0.0007 'International Tables Vol C Tables 4.2.6.8 and 6.1.1.4'
O O 0.0106 0.0060 'International Tables Vol C Tables 4.2.6.8 and 6.1.1.4'
Si Si 0.0817 0.0704 'International Tables Vol C Tables 4.2.6.8 and 6.1.1.4'

loop_
_geom_angle_atom_site_label_1
_geom_angle_atom_site_label_2
_geom_angle_atom_site_label_3
_geom_angle
C25 O1 C28 118.0(3)
C21 Si1 C19 103.64(19)
C21 Si1 C20 112.8(2)
C19 Si1 C20 107.7(2)
C21 Si1 C18 109.80(18)
C19 Si1 C18 114.09(18)
C20 Si1 C18 108.85(18)
C11 C1 C2 105.6(3)
C11 C1 B4 133.0(4)
C2 C1 B4 110.6(3)
C11 C1 B5 129.4(4)
C2 C1 B5 110.5(3)
B4 C1 B5 62.0(3)
C11 C1 B3 114.4(4)
C2 C1 B3 61.7(2)
B4 C1 B3 62.1(3)
B5 C1 B3 113.5(3)
C11 C1 B6 109.7(4)
C2 C1 B6 62.0(2)
B4 C1 B6 113.3(3)
B5 C1 B6 61.7(3)
B3 C1 B6 114.9(3)
C17 C2 C1 107.7(3)
C17 C2 B11 121.9(3)
C1 C2 B11 114.3(3)
C17 C2 B7 130.1(3)
C1 C2 B7 112.8(3)
B11 C2 B7 64.4(2)
C17 C2 B3 117.6(3)
C1 C2 B3 62.0(3)
B11 C2 B3 116.9(3)
B7 C2 B3 62.4(3)
C17 C2 B6 108.2(3)
C1 C2 B6 62.3(3)
B11 C2 B6 63.1(2)
B7 C2 B6 115.8(3)
B3 C2 B6 115.5(3)
C12 C11 C1 119.2(5)
C12 C11 C16 119.0(5)
C1 C11 C16 105.2(4)
C11 C12 C13 117.2(6)
C14 C13 C12 110.5(5)
C13 C14 C15 112.2(4)
C17 C16 C11 107.2(3)
C18 C17 C2 120.6(3)
C18 C17 C16 132.0(4)
C2 C17 C16 106.5(3)
C17 C18 C22 120.1(3)
C17 C18 Si1 120.2(3)
C22 C18 Si1 119.7(3)
C27 C22 C23 116.0(3)
C27 C22 C18 125.3(3)
C23 C22 C18 118.5(3)
C24 C23 C22 123.2(3)
C23 C24 C25 119.8(3)
O1 C25 C26 125.2(3)
O1 C25 C24 115.2(3)
C26 C25 C24 119.6(3)
C25 C26 C27 120.9(3)
C26 C27 C22 120.5(3)
C26 C27 B11 119.1(3)
C22 C27 B11 120.4(3)
C2 B3 C1 56.3(2)
C2 B3 B8 104.0(3)
C1 B3 B8 105.6(3)
C2 B3 B4 103.2(3)
C1 B3 B4 58.2(3)
B8 B3 B4 61.4(3)
C2 B3 B7 58.4(2)
C1 B3 B7 104.8(3)
B8 B3 B7 60.2(3)
B4 B3 B7 108.9(3)
C1 B4 B5 59.5(3)
C1 B4 B3 59.7(3)
B5 B4 B3 109.5(3)
C1 B4 B9 104.8(3)
B5 B4 B9 59.9(3)
B3 B4 B9 107.3(3)
C1 B4 B8 105.0(3)
B5 B4 B8 108.5(3)
B3 B4 B8 59.1(3)
B9 B4 B8 59.9(3)
C1 B5 B4 58.5(3)
C1 B5 B9 104.9(3)
B4 B5 B9 61.0(3)
C1 B5 B6 59.9(3)
B4 B5 B6 108.9(3)
B9 B5 B6 107.1(3)
C1 B5 B10 104.1(3)
B4 B5 B10 108.7(3)
B9 B5 B10 60.0(3)
B6 B5 B10 58.2(3)
C2 B6 B10 103.8(3)
C2 B6 C1 55.7(2)
B10 B6 C1 105.7(3)
C2 B6 B5 102.8(3)
B10 B6 B5 61.7(3)
C1 B6 B5 58.4(3)
C2 B6 B11 56.3(2)
B10 B6 B11 62.2(2)
C1 B6 B11 103.1(3)
B5 B6 B11 110.1(3)
C2 B7 B12 102.9(3)
C2 B7 B8 104.0(3)
B12 B7 B8 60.9(2)
C2 B7 B3 59.2(3)
B12 B7 B3 108.0(3)
B8 B7 B3 59.5(3)
C2 B7 B11 56.5(2)
B12 B7 B11 60.7(2)
B8 B7 B11 109.3(3)
B3 B7 B11 107.5(3)
B3 B8 B7 60.3(2)
B3 B8 B9 107.6(3)
B7 B8 B9 107.6(3)
B3 B8 B12 107.4(3)
B7 B8 B12 59.3(2)
B9 B8 B12 59.9(3)
B3 B8 B4 59.5(3)
B7 B8 B4 107.5(3)
B9 B8 B4 59.8(3)
B12 B8 B4 107.2(3)
B5 B9 B10 60.8(3)
B5 B9 B4 59.1(3)
B10 B9 B4 107.8(3)
B5 B9 B12 108.4(3)
B10 B9 B12 60.1(2)
B4 B9 B12 107.7(3)
B5 B9 B8 108.2(3)
B10 B9 B8 108.6(3)
B4 B9 B8 60.3(3)
B12 B9 B8 60.1(3)
B6 B10 B9 108.1(3)
B6 B10 B12 108.3(3)
B9 B10 B12 60.1(2)
B6 B10 B5 60.2(3)
B9 B10 B5 59.2(3)
B12 B10 B5 107.2(3)
B6 B10 B11 60.0(2)
B9 B10 B11 107.6(3)
B12 B10 B11 59.9(2)
B5 B10 B11 107.2(3)
C27 B11 C2 109.8(3)
C27 B11 B6 116.2(3)
C2 B11 B6 60.6(2)
C27 B11 B7 115.7(3)
C2 B11 B7 59.1(2)
B6 B11 B7 109.5(3)
C27 B11 B12 135.0(3)
C2 B11 B12 103.4(3)
B6 B11 B12 106.2(3)
B7 B11 B12 58.8(2)
C27 B11 B10 135.1(3)
C2 B11 B10 103.7(3)
B6 B11 B10 57.8(2)
B7 B11 B10 106.8(3)
B12 B11 B10 59.4(2)
B7 B12 B10 109.2(3)
B7 B12 B9 108.0(3)
B10 B12 B9 59.8(2)
B7 B12 B8 59.7(2)
B10 B12 B8 108.3(3)
B9 B12 B8 60.0(3)
B7 B12 B11 60.4(2)
B10 B12 B11 60.7(2)
B9 B12 B11 108.1(3)
B8 B12 B11 108.1(3)

loop_
_geom_bond_atom_site_label_1
_geom_bond_atom_site_label_2
_geom_bond_distance
O1 C25 1.370(4)
O1 C28 1.425(5)
Si1 C21 1.873(4)
Si1 C19 1.874(4)
Si1 C20 1.877(4)
Si1 C18 1.912(4)
C1 C11 1.546(6)
C1 C2 1.624(5)
C1 B4 1.698(7)
C1 B5 1.716(6)
C1 B3 1.725(7)
C1 B6 1.742(7)
C2 C17 1.490(5)
C2 B11 1.658(5)
C2 B7 1.706(5)
C2 B3 1.719(6)
C2 B6 1.737(6)
C11 C12 1.358(8)
C11 C16 1.563(6)
C12 C13 1.542(7)
C13 C14 1.459(8)
C14 C15 1.529(8)
C16 C17 1.533(5)
C17 C18 1.345(5)
C18 C22 1.504(5)
C22 C27 1.418(5)
C22 C23 1.422(5)
C23 C24 1.376(5)
C24 C25 1.391(5)
C25 C26 1.387(5)
C26 C27 1.413(5)
C27 B11 1.563(5)
B3 B8 1.760(7)
B3 B4 1.767(6)
B3 B7 1.775(6)
B4 B5 1.758(8)
B4 B9 1.791(7)
B4 B8 1.800(7)
B5 B9 1.773(6)
B5 B6 1.775(7)
B5 B10 1.800(7)
B6 B10 1.737(6)
B6 B11 1.777(6)
B7 B12 1.765(6)
B7 B8 1.773(6)
B7 B11 1.793(5)
B8 B9 1.792(6)
B8 B12 1.794(6)
B9 B10 1.787(6)
B9 B12 1.792(6)
B10 B12 1.791(6)
B10 B11 1.815(6)
B11 B12 1.799(6)
